data_1538357
loop_
_publ_author_name
'Naumova, M.I.'
'Podberezskaya, N.V.'
'Kuratieva, N.V.'
'Naumov, D.Yu.'

_publ_section_title
;
 Synthesis and crystal structures of anhydrous hypophosphites of lithium
 and ammonium
;
_journal_name_full 'Zhurnal Strukturnoi Khimii (Issue-No. from 1981)'
_journal_page_first 491
_journal_page_last 496
_journal_volume 45
_journal_year 2004
_chemical_formula_sum 'H6 N O2 P'
_chemical_name_systematic '(N H4) (H2 P O2)'
_space_group_IT_number 67
_symmetry_space_group_name_Hall '-C 2a 2'
_symmetry_space_group_name_H-M 'C m m a'
_cell_angle_alpha 90
_cell_angle_beta 90
_cell_angle_gamma 90
_cell_formula_units_Z 4
_cell_length_a 7.4818
_cell_length_b 11.5363
_cell_length_c 3.9416
_cell_volume 340.209
_citation_journal_id_ASTM ZSTKAI
_cod_data_source_file Naumova_ZSTKAI_2004_544.cif
_cod_data_source_block H6N1O2P1
_cod_original_cell_volume 340.2085
_cod_original_formula_sum 'H6 N1 O2 P1'
_cod_database_code 1538357

loop_
_symmetry_equiv_pos_as_xyz
x,y,z
-x+1/2,-y,z
x,-y,-z
-x+1/2,y,-z
-x,-y,-z
x-1/2,y,-z
-x,y,z
x-1/2,-y,z
x+1/2,y+1/2,z
-x+1,-y+1/2,z
x+1/2,-y+1/2,-z
-x+1,y+1/2,-z
-x+1/2,-y+1/2,-z
x,y+1/2,-z
-x+1/2,y+1/2,z
x,-y+1/2,z

loop_
_atom_site_label
_atom_site_type_symbol
_atom_site_fract_x
_atom_site_fract_y
_atom_site_fract_z
_atom_site_occupancy
_atom_site_U_iso_or_equiv
N1 N-3 0.75 0.5 0.5 1 0.0
H1 H+1 0.138 0.25 0.264 1 0.0
P1 P+1 0 0.25 0.05571 1 0.0
O1 O-2 0 0.36279 -0.1381 1 0.0
H2 H+1 -0.182 0.4572 -0.373 1 0.0
